data_7241217
loop_
_publ_author_name
'Qi, Liang'
'Liu, Shiwen'
'Xiao, Linxia'

_publ_section_title
;
 Regio- and stereoselective thiocyanatothiolation of alkynes and alkenes
 by using NH4SCN and N-thiosuccinimides
;
_journal_issue 55
_journal_name_full 'RSC Advances'
_journal_page_first 33450
_journal_page_last 33454
_journal_paper_doi 10.1039/D0RA06913B
_journal_volume 10
_journal_year 2020
_chemical_formula_sum 'C21 H14 Br N S2'
_chemical_formula_weight 424.36
_space_group_crystal_system triclinic
_space_group_IT_number 2
_space_group_name_Hall '-P 1'
_space_group_name_H-M_alt 'P -1'
_atom_sites_solution_hydrogens geom
_audit_creation_method SHELXL-2018/3
_audit_update_record
;
2020-08-11 deposited with the CCDC.	2020-09-10 downloaded from the CCDC.
;
_cell_angle_alpha 89.393(3)
_cell_angle_beta 88.231(3)
_cell_angle_gamma 74.156(3)
_cell_formula_units_Z 4
_cell_length_a 9.4365(5)
_cell_length_b 9.6809(7)
_cell_length_c 20.5558(11)
_cell_measurement_reflns_used 5301
_cell_measurement_temperature 296(2)
_cell_measurement_theta_max 26.76
_cell_measurement_theta_min 2.19
_cell_volume 1805.64(19)
_computing_cell_refinement 'Bruker SAINT'
_computing_data_collection 'Bruker APEX2'
_computing_data_reduction 'Bruker SAINT'
_computing_molecular_graphics 'Bruker SHELXTL'
_computing_publication_material 'Bruker SHELXTL'
_computing_structure_refinement 'SHELXL-2018/3 (Sheldrick, 2018)'
_computing_structure_solution 'SHELXT 2014/5 (Sheldrick, 2014)'
_diffrn_ambient_temperature 296(2)
_diffrn_measured_fraction_theta_full 0.978
_diffrn_measured_fraction_theta_max 0.970
_diffrn_measurement_device_type 'Bruker APEX-II CCD'
_diffrn_measurement_method '\f and \w scans'
_diffrn_radiation_type MoK\a
_diffrn_radiation_wavelength 0.71073
_diffrn_reflns_av_R_equivalents 0.0426
_diffrn_reflns_av_unetI/netI 0.0702
_diffrn_reflns_Laue_measured_fraction_full 0.978
_diffrn_reflns_Laue_measured_fraction_max 0.970
_diffrn_reflns_limit_h_max 11
_diffrn_reflns_limit_h_min -10
_diffrn_reflns_limit_k_max 12
_diffrn_reflns_limit_k_min -9
_diffrn_reflns_limit_l_max 24
_diffrn_reflns_limit_l_min -26
_diffrn_reflns_number 15061
_diffrn_reflns_point_group_measured_fraction_full 0.978
_diffrn_reflns_point_group_measured_fraction_max 0.970
_diffrn_reflns_theta_full 25.242
_diffrn_reflns_theta_max 26.772
_diffrn_reflns_theta_min 1.982
_exptl_absorpt_coefficient_mu 2.511
_exptl_absorpt_correction_type none
_exptl_crystal_colour colorless
_exptl_crystal_density_diffrn 1.561
_exptl_crystal_description block
_exptl_crystal_F_000 856
_exptl_crystal_size_max 0.180
_exptl_crystal_size_mid 0.160
_exptl_crystal_size_min 0.150
_refine_diff_density_max 1.253
_refine_diff_density_min -1.001
_refine_diff_density_rms 0.080
_refine_ls_extinction_method none
_refine_ls_goodness_of_fit_ref 0.984
_refine_ls_hydrogen_treatment constr
_refine_ls_matrix_type full
_refine_ls_number_parameters 451
_refine_ls_number_reflns 7459
_refine_ls_number_restraints 0
_refine_ls_restrained_S_all 0.984
_refine_ls_R_factor_all 0.0927
_refine_ls_R_factor_gt 0.0537
_refine_ls_shift/su_max 0.001
_refine_ls_shift/su_mean 0.000
_refine_ls_structure_factor_coef Fsqd
_refine_ls_weighting_details 'w=1/[\s^2^(Fo^2^)+(0.1000P)^2^+0.1540P] where P=(Fo^2^+2Fc^2^)/3'
_refine_ls_weighting_scheme calc
_refine_ls_wR_factor_gt 0.1525
_refine_ls_wR_factor_ref 0.1764
_reflns_Friedel_coverage 0.000
_reflns_number_gt 4769
_reflns_number_total 7459
_reflns_threshold_expression 'I > 2\s(I)'
_cod_data_source_file d0ra06913b2.cif
_cod_data_source_block a_a
_cod_depositor_comments 'Adding full bibliography for 7241217.cif.'
_cod_database_code 7241217
_shelx_shelxl_version_number 2018/3
_shelx_space_group_comment
;
The symmetry employed for this shelxl refinement is uniquely defined
by the following loop, which should always be used as a source of
symmetry information in preference to the above space-group names.
They are only intended as comments.
;
_shelx_estimated_absorpt_t_min 0.661
_shelx_estimated_absorpt_t_max 0.705

loop_
_space_group_symop_operation_xyz
'x, y, z'
'-x, -y, -z'

loop_
_atom_site_label
_atom_site_type_symbol
_atom_site_fract_x
_atom_site_fract_y
_atom_site_fract_z
_atom_site_U_iso_or_equiv
_atom_site_adp_type
_atom_site_occupancy
_atom_site_site_symmetry_order
_atom_site_calc_flag
_atom_site_refinement_flags_posn
_atom_site_refinement_flags_adp
_atom_site_refinement_flags_occupancy
_atom_site_disorder_assembly
_atom_site_disorder_group
Br1 Br 0.64231(9) 1.30113(8) -0.06199(3) 0.0929(3) Uani 1 1 d . . . . .
Br2 Br 0.15353(7) 1.37662(6) -0.05201(3) 0.0703(2) Uani 1 1 d . . . . .
C1 C 0.2279(4) 0.7485(4) 0.52697(17) 0.0246(8) Uani 1 1 d . . . . .
C2 C 0.3497(4) 0.7987(4) 0.32521(17) 0.0254(8) Uani 1 1 d . . . . .
C3 C 0.1671(4) 0.8348(4) 0.41286(18) 0.0329(9) Uani 1 1 d . . . . .
H3 H 0.069321 0.871905 0.426551 0.039 Uiso 1 1 calc R U . . .
C4 C 0.2696(4) 0.7635(4) 0.45791(17) 0.0238(8) Uani 1 1 d . . . . .
C5 C 0.3336(4) 0.6936(4) 0.57375(18) 0.0338(9) Uani 1 1 d . . . . .
H5 H 0.432649 0.663973 0.561008 0.041 Uiso 1 1 calc R U . . .
C6 C 0.4126(4) 0.7088(5) 0.43389(18) 0.0346(10) Uani 1 1 d . . . . .
H6 H 0.484239 0.659215 0.462098 0.042 Uiso 1 1 calc R U . . .
C7 C 0.0820(4) 0.7904(4) 0.54923(19) 0.0335(9) Uani 1 1 d . . . . .
H7 H 0.008540 0.827394 0.519642 0.040 Uiso 1 1 calc R U . . .
C8 C 0.4526(4) 0.7250(5) 0.37024(19) 0.0360(10) Uani 1 1 d . . . . .
H8 H 0.550168 0.686203 0.356532 0.043 Uiso 1 1 calc R U . . .
C9 C 0.2060(4) 0.8521(4) 0.34885(18) 0.0324(9) Uani 1 1 d . . . . .
H9 H 0.133937 0.900983 0.320647 0.039 Uiso 1 1 calc R U . . .
C10 C 0.1491(4) 0.7252(4) 0.65880(19) 0.0333(9) Uani 1 1 d . . . . .
H10 H 0.123093 0.717984 0.702462 0.040 Uiso 1 1 calc R U . . .
C11 C 0.0425(4) 0.7788(5) 0.61425(19) 0.0371(10) Uani 1 1 d . . . . .
H11 H -0.056178 0.807467 0.627602 0.045 Uiso 1 1 calc R U . . .
C12 C 0.2937(4) 0.6825(5) 0.6385(2) 0.0413(11) Uani 1 1 d . . . . .
H12 H 0.366159 0.645513 0.668571 0.050 Uiso 1 1 calc R U . . .
C13 C 0.3931(4) 0.8194(4) 0.25793(18) 0.0285(8) Uani 1 1 d . . . . .
C14 C 0.4918(5) 0.5556(5) 0.2157(2) 0.0387(10) Uani 1 1 d . . . . .
C15 C 0.3279(4) 0.9195(4) 0.21415(19) 0.0320(9) Uani 1 1 d . . . . .
H15 H 0.372625 0.911285 0.172892 0.038 Uiso 1 1 calc R U . . .
C16 C 0.1707(4) 1.1459(5) 0.1481(2) 0.0367(10) Uani 1 1 d . . . . .
C17 C 0.0752(5) 1.1272(5) 0.1017(2) 0.0451(11) Uani 1 1 d . . . . .
H17 H 0.013446 1.068619 0.110500 0.054 Uiso 1 1 calc R U . . .
C18 C 0.1612(5) 1.2834(5) 0.0296(2) 0.0461(12) Uani 1 1 d . . . . .
C19 C 0.0710(5) 1.1957(6) 0.0417(2) 0.0530(13) Uani 1 1 d . . . . .
H19 H 0.007677 1.182312 0.010085 0.064 Uiso 1 1 calc R U . . .
C20 C 0.2601(5) 1.2355(5) 0.1347(2) 0.0447(11) Uani 1 1 d . . . . .
H20 H 0.323301 1.250184 0.166151 0.054 Uiso 1 1 calc R U . . .
C21 C 0.2558(5) 1.3031(5) 0.0752(2) 0.0521(13) Uani 1 1 d . . . . .
H21 H 0.317237 1.361837 0.066066 0.063 Uiso 1 1 calc R U . . .
C22 C 0.8601(4) 0.7678(4) 0.32543(18) 0.0282(8) Uani 1 1 d . . . . .
C23 C 0.8820(4) 0.6369(4) 0.35797(19) 0.0359(10) Uani 1 1 d . . . . .
H23 H 0.928079 0.552576 0.335781 0.043 Uiso 1 1 calc R U . . .
C24 C 0.7710(4) 0.7510(4) 0.45827(18) 0.0265(8) Uani 1 1 d . . . . .
C25 C 0.8378(4) 0.6287(4) 0.42159(18) 0.0314(9) Uani 1 1 d . . . . .
H25 H 0.852708 0.538907 0.441007 0.038 Uiso 1 1 calc R U . . .
C26 C 0.7516(4) 0.8822(4) 0.42583(19) 0.0312(9) Uani 1 1 d . . . . .
H26 H 0.708224 0.966676 0.448418 0.037 Uiso 1 1 calc R U . . .
C27 C 0.7266(4) 0.7424(4) 0.52750(18) 0.0282(8) Uani 1 1 d . . . . .
C28 C 0.7636(4) 0.6119(5) 0.56100(19) 0.0349(9) Uani 1 1 d . . . . .
H28 H 0.815879 0.528907 0.539335 0.042 Uiso 1 1 calc R U . . .
C29 C 0.6475(4) 0.8637(4) 0.56254(19) 0.0328(9) Uani 1 1 d . . . . .
H29 H 0.620263 0.952348 0.541702 0.039 Uiso 1 1 calc R U . . .
C30 C 0.7943(4) 0.8909(4) 0.36187(18) 0.0325(9) Uani 1 1 d . . . . .
H30 H 0.779155 0.980606 0.342324 0.039 Uiso 1 1 calc R U . . .
C31 C 0.6093(4) 0.8541(5) 0.6272(2) 0.0406(10) Uani 1 1 d . . . . .
H31 H 0.556514 0.936127 0.649476 0.049 Uiso 1 1 calc R U . . .
C32 C 0.7234(4) 0.6042(5) 0.6263(2) 0.0415(11) Uani 1 1 d . . . . .
H32 H 0.748079 0.516086 0.647627 0.050 Uiso 1 1 calc R U . . .
C33 C 0.6484(4) 0.7242(5) 0.6593(2) 0.0405(10) Uani 1 1 d . . . . .
H33 H 0.623703 0.718639 0.703209 0.049 Uiso 1 1 calc R U . . .
C34 C 0.9672(5) 0.5201(5) 0.2039(2) 0.0473(12) Uani 1 1 d . . . . .
C35 C 0.8508(4) 0.8758(4) 0.21224(19) 0.0315(9) Uani 1 1 d . . . . .
H35 H 0.897770 0.865471 0.171422 0.038 Uiso 1 1 calc R U . . .
C36 C 0.9079(4) 0.7761(4) 0.25737(18) 0.0301(9) Uani 1 1 d . . . . .
C37 C 0.6813(4) 1.0942(5) 0.1432(2) 0.0360(10) Uani 1 1 d . . . . .
C38 C 0.6563(5) 1.0157(5) 0.0904(2) 0.0433(11) Uani 1 1 d . . . . .
H38 H 0.647032 0.923123 0.096361 0.052 Uiso 1 1 calc R U . . .
C39 C 0.6454(5) 1.0773(5) 0.0290(2) 0.0472(11) Uani 1 1 d . . . . .
H39 H 0.630583 1.025733 -0.006937 0.057 Uiso 1 1 calc R U . . .
C40 C 0.6946(5) 1.2311(5) 0.1343(2) 0.0433(11) Uani 1 1 d . . . . .
H40 H 0.714118 1.281914 0.169495 0.052 Uiso 1 1 calc R U . . .
C41 C 0.6568(5) 1.2165(5) 0.0214(2) 0.0478(12) Uani 1 1 d . . . . .
C42 C 0.6792(5) 1.2936(5) 0.0732(2) 0.0513(12) Uani 1 1 d . . . . .
H42 H 0.684087 1.387632 0.067511 0.062 Uiso 1 1 calc R U . . .
N1 N 0.8988(5) 0.4453(5) 0.1890(2) 0.0625(12) Uani 1 1 d . . . . .
N2 N 0.4436(5) 0.4615(5) 0.2083(2) 0.0595(12) Uani 1 1 d . . . . .
S1 S 1.06154(11) 0.63568(13) 0.22695(6) 0.0443(3) Uani 1 1 d . . . . .
S2 S 0.55945(10) 0.69880(12) 0.22550(5) 0.0369(3) Uani 1 1 d . . . . .
S3 S 0.69688(12) 1.02247(13) 0.22327(5) 0.0430(3) Uani 1 1 d . . . . .
S4 S 0.17041(12) 1.06212(13) 0.22516(5) 0.0429(3) Uani 1 1 d . . . . .

loop_
_atom_site_aniso_label
_atom_site_aniso_U_11
_atom_site_aniso_U_22
_atom_site_aniso_U_33
_atom_site_aniso_U_23
_atom_site_aniso_U_13
_atom_site_aniso_U_12
Br1 0.1641(7) 0.0696(5) 0.0403(3) 0.0157(3) -0.0181(4) -0.0230(4)
Br2 0.1073(5) 0.0487(4) 0.0438(3) 0.0165(3) 0.0160(3) -0.0049(3)
C1 0.0209(17) 0.0206(19) 0.034(2) 0.0007(16) -0.0001(14) -0.0084(14)
C2 0.0226(18) 0.028(2) 0.0274(19) 0.0017(16) -0.0023(14) -0.0105(15)
C3 0.0210(18) 0.042(3) 0.033(2) 0.0100(18) -0.0025(15) -0.0040(16)
C4 0.0214(17) 0.0209(19) 0.031(2) 0.0047(15) -0.0035(14) -0.0089(14)
C5 0.0253(19) 0.039(3) 0.036(2) 0.0069(19) -0.0039(16) -0.0066(17)
C6 0.0242(19) 0.044(3) 0.031(2) 0.0035(18) -0.0043(15) -0.0016(17)
C7 0.0248(19) 0.039(3) 0.036(2) 0.0015(18) -0.0038(16) -0.0073(17)
C8 0.0214(19) 0.044(3) 0.038(2) 0.0021(19) -0.0001(16) -0.0017(17)
C9 0.0201(18) 0.041(3) 0.034(2) 0.0099(18) -0.0040(15) -0.0049(16)
C10 0.042(2) 0.034(2) 0.027(2) 0.0014(17) 0.0027(17) -0.0178(18)
C11 0.034(2) 0.044(3) 0.034(2) -0.0001(19) 0.0025(17) -0.0112(18)
C12 0.035(2) 0.050(3) 0.038(2) 0.013(2) -0.0074(18) -0.0095(19)
C13 0.0236(18) 0.027(2) 0.034(2) 0.0003(17) 0.0032(15) -0.0062(15)
C14 0.042(2) 0.039(3) 0.029(2) -0.0025(19) 0.0067(17) -0.002(2)
C15 0.0285(19) 0.036(2) 0.031(2) -0.0005(18) 0.0038(15) -0.0079(16)
C16 0.035(2) 0.034(2) 0.036(2) 0.0059(19) 0.0015(17) -0.0008(18)
C17 0.043(2) 0.053(3) 0.042(3) 0.013(2) -0.0022(19) -0.018(2)
C18 0.055(3) 0.038(3) 0.039(3) 0.012(2) 0.010(2) -0.003(2)
C19 0.051(3) 0.063(4) 0.045(3) 0.011(2) -0.006(2) -0.015(2)
C20 0.042(2) 0.043(3) 0.048(3) 0.004(2) -0.002(2) -0.011(2)
C21 0.057(3) 0.044(3) 0.058(3) 0.006(2) 0.014(2) -0.020(2)
C22 0.0212(18) 0.028(2) 0.035(2) 0.0031(17) -0.0026(15) -0.0068(15)
C23 0.035(2) 0.026(2) 0.042(2) 0.0026(18) 0.0006(17) -0.0018(17)
C24 0.0203(17) 0.027(2) 0.035(2) 0.0033(16) -0.0072(15) -0.0109(15)
C25 0.033(2) 0.025(2) 0.036(2) 0.0082(17) -0.0006(16) -0.0079(16)
C26 0.030(2) 0.026(2) 0.037(2) -0.0009(17) 0.0007(16) -0.0074(16)
C27 0.0211(18) 0.032(2) 0.034(2) 0.0056(17) -0.0059(15) -0.0110(15)
C28 0.036(2) 0.034(2) 0.033(2) 0.0025(18) -0.0037(16) -0.0050(17)
C29 0.033(2) 0.030(2) 0.036(2) 0.0016(18) -0.0005(16) -0.0108(17)
C30 0.040(2) 0.024(2) 0.034(2) 0.0090(17) -0.0046(17) -0.0115(17)
C31 0.041(2) 0.044(3) 0.039(2) -0.004(2) 0.0031(18) -0.015(2)
C32 0.042(2) 0.045(3) 0.040(2) 0.017(2) -0.0113(19) -0.015(2)
C33 0.043(2) 0.055(3) 0.030(2) 0.001(2) -0.0018(18) -0.023(2)
C34 0.064(3) 0.031(3) 0.037(3) 0.000(2) 0.021(2) 0.002(2)
C35 0.0286(19) 0.033(2) 0.035(2) 0.0009(18) 0.0053(16) -0.0113(16)
C36 0.0260(19) 0.029(2) 0.035(2) 0.0012(17) 0.0015(15) -0.0076(15)
C37 0.033(2) 0.032(2) 0.037(2) 0.0016(19) -0.0018(17) 0.0007(17)
C38 0.047(2) 0.035(3) 0.050(3) -0.002(2) -0.001(2) -0.015(2)
C39 0.056(3) 0.048(3) 0.039(3) -0.008(2) -0.006(2) -0.014(2)
C40 0.053(3) 0.032(3) 0.041(2) -0.004(2) -0.005(2) -0.004(2)
C41 0.060(3) 0.042(3) 0.035(2) 0.005(2) -0.001(2) -0.004(2)
C42 0.080(3) 0.026(3) 0.047(3) 0.007(2) -0.009(2) -0.012(2)
N1 0.096(4) 0.041(3) 0.048(3) -0.004(2) 0.015(2) -0.016(2)
N2 0.067(3) 0.048(3) 0.064(3) -0.008(2) 0.015(2) -0.019(2)
S1 0.0322(5) 0.0459(7) 0.0462(7) 0.0072(5) 0.0092(4) 0.0025(5)
S2 0.0285(5) 0.0414(7) 0.0377(6) -0.0005(5) 0.0061(4) -0.0050(4)
S3 0.0457(6) 0.0386(7) 0.0344(6) 0.0052(5) 0.0049(5) 0.0051(5)
S4 0.0423(6) 0.0442(7) 0.0313(6) 0.0083(5) 0.0060(4) 0.0058(5)

loop_
_atom_type_symbol
_atom_type_description
_atom_type_scat_dispersion_real
_atom_type_scat_dispersion_imag
_atom_type_scat_source
C C 0.0033 0.0016 'International Tables Vol C Tables 4.2.6.8 and 6.1.1.4'
H H 0.0000 0.0000 'International Tables Vol C Tables 4.2.6.8 and 6.1.1.4'
N N 0.0061 0.0033 'International Tables Vol C Tables 4.2.6.8 and 6.1.1.4'
Br Br -0.2901 2.4595 'International Tables Vol C Tables 4.2.6.8 and 6.1.1.4'
S S 0.1246 0.1234 'International Tables Vol C Tables 4.2.6.8 and 6.1.1.4'

loop_
_geom_angle_atom_site_label_1
_geom_angle_atom_site_label_2
_geom_angle_atom_site_label_3
_geom_angle
_geom_angle_site_symmetry_1
_geom_angle_site_symmetry_3
_geom_angle_publ_flag
C7 C1 C5 116.4(3) . . ?
C7 C1 C4 121.8(3) . . ?
C5 C1 C4 121.8(3) . . ?
C9 C2 C8 116.1(3) . . ?
C9 C2 C13 122.3(3) . . ?
C8 C2 C13 121.5(3) . . ?
C9 C3 C4 122.2(3) . . ?
C9 C3 H3 118.9 . . ?
C4 C3 H3 118.9 . . ?
C6 C4 C3 115.8(3) . . ?
C6 C4 C1 122.3(3) . . ?
C3 C4 C1 121.9(3) . . ?
C12 C5 C1 121.4(3) . . ?
C12 C5 H5 119.3 . . ?
C1 C5 H5 119.3 . . ?
C8 C6 C4 122.6(3) . . ?
C8 C6 H6 118.7 . . ?
C4 C6 H6 118.7 . . ?
C11 C7 C1 122.0(4) . . ?
C11 C7 H7 119.0 . . ?
C1 C7 H7 119.0 . . ?
C6 C8 C2 121.5(3) . . ?
C6 C8 H8 119.3 . . ?
C2 C8 H8 119.3 . . ?
C3 C9 C2 121.8(3) . . ?
C3 C9 H9 119.1 . . ?
C2 C9 H9 119.1 . . ?
C12 C10 C11 119.5(4) . . ?
C12 C10 H10 120.3 . . ?
C11 C10 H10 120.3 . . ?
C10 C11 C7 120.0(4) . . ?
C10 C11 H11 120.0 . . ?
C7 C11 H11 120.0 . . ?
C10 C12 C5 120.7(4) . . ?
C10 C12 H12 119.6 . . ?
C5 C12 H12 119.6 . . ?
C15 C13 C2 129.9(3) . . ?
C15 C13 S2 112.1(3) . . ?
C2 C13 S2 117.9(3) . . ?
N2 C14 S2 178.3(5) . . ?
C13 C15 S4 128.1(3) . . ?
C13 C15 H15 115.9 . . ?
S4 C15 H15 115.9 . . ?
C17 C16 C20 119.4(4) . . ?
C17 C16 S4 119.4(3) . . ?
C20 C16 S4 121.1(3) . . ?
C16 C17 C19 120.0(4) . . ?
C16 C17 H17 120.0 . . ?
C19 C17 H17 120.0 . . ?
C21 C18 C19 121.1(4) . . ?
C21 C18 Br2 120.0(4) . . ?
C19 C18 Br2 118.9(4) . . ?
C18 C19 C17 119.4(5) . . ?
C18 C19 H19 120.3 . . ?
C17 C19 H19 120.3 . . ?
C21 C20 C16 120.4(4) . . ?
C21 C20 H20 119.8 . . ?
C16 C20 H20 119.8 . . ?
C18 C21 C20 119.7(4) . . ?
C18 C21 H21 120.2 . . ?
C20 C21 H21 120.2 . . ?
C23 C22 C30 116.4(3) . . ?
C23 C22 C36 121.8(4) . . ?
C30 C22 C36 121.8(3) . . ?
C25 C23 C22 122.0(4) . . ?
C25 C23 H23 119.0 . . ?
C22 C23 H23 119.0 . . ?
C25 C24 C26 115.8(3) . . ?
C25 C24 C27 122.1(3) . . ?
C26 C24 C27 122.1(4) . . ?
C23 C25 C24 122.1(4) . . ?
C23 C25 H25 118.9 . . ?
C24 C25 H25 118.9 . . ?
C30 C26 C24 122.3(4) . . ?
C30 C26 H26 118.8 . . ?
C24 C26 H26 118.8 . . ?
C28 C27 C29 117.0(3) . . ?
C28 C27 C24 121.0(4) . . ?
C29 C27 C24 122.0(3) . . ?
C32 C28 C27 120.9(4) . . ?
C32 C28 H28 119.5 . . ?
C27 C28 H28 119.5 . . ?
C31 C29 C27 121.2(4) . . ?
C31 C29 H29 119.4 . . ?
C27 C29 H29 119.4 . . ?
C26 C30 C22 121.4(4) . . ?
C26 C30 H30 119.3 . . ?
C22 C30 H30 119.3 . . ?
C29 C31 C33 120.6(4) . . ?
C29 C31 H31 119.7 . . ?
C33 C31 H31 119.7 . . ?
C33 C32 C28 120.7(4) . . ?
C33 C32 H32 119.6 . . ?
C28 C32 H32 119.6 . . ?
C32 C33 C31 119.5(4) . . ?
C32 C33 H33 120.2 . . ?
C31 C33 H33 120.2 . . ?
N1 C34 S1 177.5(5) . . ?
C36 C35 S3 125.9(3) . . ?
C36 C35 H35 117.0 . . ?
S3 C35 H35 117.0 . . ?
C35 C36 C22 128.8(3) . . ?
C35 C36 S1 113.3(3) . . ?
C22 C36 S1 117.9(3) . . ?
C40 C37 C38 120.3(4) . . ?
C40 C37 S3 117.9(3) . . ?
C38 C37 S3 121.7(4) . . ?
C39 C38 C37 119.1(4) . . ?
C39 C38 H38 120.4 . . ?
C37 C38 H38 120.4 . . ?
C38 C39 C41 119.4(4) . . ?
C38 C39 H39 120.3 . . ?
C41 C39 H39 120.3 . . ?
C37 C40 C42 120.3(4) . . ?
C37 C40 H40 119.9 . . ?
C42 C40 H40 119.9 . . ?
C42 C41 C39 121.3(4) . . ?
C42 C41 Br1 119.0(4) . . ?
C39 C41 Br1 119.7(4) . . ?
C41 C42 C40 119.5(4) . . ?
C41 C42 H42 120.3 . . ?
C40 C42 H42 120.3 . . ?
C34 S1 C36 98.1(2) . . ?
C14 S2 C13 97.07(19) . . ?
C35 S3 C37 100.11(18) . . ?
C15 S4 C16 98.97(18) . . ?

loop_
_geom_bond_atom_site_label_1
_geom_bond_atom_site_label_2
_geom_bond_distance
_geom_bond_site_symmetry_2
_geom_bond_publ_flag
Br1 C41 1.885(4) . ?
Br2 C18 1.891(4) . ?
C1 C7 1.389(5) . ?
C1 C5 1.400(5) . ?
C1 C4 1.478(5) . ?
C2 C9 1.388(5) . ?
C2 C8 1.404(5) . ?
C2 C13 1.457(5) . ?
C3 C9 1.376(5) . ?
C3 C4 1.395(5) . ?
C3 H3 0.9300 . ?
C4 C6 1.385(5) . ?
C5 C12 1.383(5) . ?
C5 H5 0.9300 . ?
C6 C8 1.370(5) . ?
C6 H6 0.9300 . ?
C7 C11 1.388(5) . ?
C7 H7 0.9300 . ?
C8 H8 0.9300 . ?
C9 H9 0.9300 . ?
C10 C12 1.367(6) . ?
C10 C11 1.371(5) . ?
C10 H10 0.9300 . ?
C11 H11 0.9300 . ?
C12 H12 0.9300 . ?
C13 C15 1.348(5) . ?
C13 S2 1.795(4) . ?
C14 N2 1.138(6) . ?
C14 S2 1.693(5) . ?
C15 S4 1.741(4) . ?
C15 H15 0.9300 . ?
C16 C17 1.379(6) . ?
C16 C20 1.385(6) . ?
C16 S4 1.773(4) . ?
C17 C19 1.390(6) . ?
C17 H17 0.9300 . ?
C18 C21 1.363(7) . ?
C18 C19 1.372(7) . ?
C19 H19 0.9300 . ?
C20 C21 1.379(6) . ?
C20 H20 0.9300 . ?
C21 H21 0.9300 . ?
C22 C23 1.394(5) . ?
C22 C30 1.397(5) . ?
C22 C36 1.465(5) . ?
C23 C25 1.368(5) . ?
C23 H23 0.9300 . ?
C24 C25 1.396(5) . ?
C24 C26 1.398(5) . ?
C24 C27 1.479(5) . ?
C25 H25 0.9300 . ?
C26 C30 1.372(5) . ?
C26 H26 0.9300 . ?
C27 C28 1.396(5) . ?
C27 C29 1.400(5) . ?
C28 C32 1.390(5) . ?
C28 H28 0.9300 . ?
C29 C31 1.376(5) . ?
C29 H29 0.9300 . ?
C30 H30 0.9300 . ?
C31 C33 1.377(6) . ?
C31 H31 0.9300 . ?
C32 C33 1.360(6) . ?
C32 H32 0.9300 . ?
C33 H33 0.9300 . ?
C34 N1 1.144(6) . ?
C34 S1 1.688(6) . ?
C35 C36 1.345(5) . ?
C35 S3 1.743(4) . ?
C35 H35 0.9300 . ?
C36 S1 1.797(4) . ?
C37 C40 1.375(6) . ?
C37 C38 1.393(6) . ?
C37 S3 1.775(4) . ?
C38 C39 1.386(6) . ?
C38 H38 0.9300 . ?
C39 C41 1.388(7) . ?
C39 H39 0.9300 . ?
C40 C42 1.382(6) . ?
C40 H40 0.9300 . ?
C41 C42 1.360(7) . ?
C42 H42 0.9300 . ?
